data_2203260
loop_
_publ_author_name
'Gutzmann, Andreas'
'N\"ather, Christian'
'Bensch, Wolfgang'

_publ_section_title
;
 Cs~3~Hf~2~(P~2~S~7~)~2~(PS~4~)
;
_journal_issue 3
_journal_name_full 'Acta Crystallographica Section E'
_journal_page_first i42
_journal_page_last i44
_journal_paper_doi 10.1107/S1600536804002880
_journal_volume 60
_journal_year 2004
_chemical_formula_iupac 'Cs3 Hf2 (P2 S7)2 (P S4)'
_chemical_formula_structural 'Cs3 Hf2 (P2 S7)2 (P S4)'
_chemical_formula_sum 'Cs3 Hf2 P5 S18'
_chemical_formula_weight 1487.64
_chemical_name_systematic
;
tricaesium dihafnium pentaphosphorus octadecasulfide
;
_space_group_IT_number 9
_symmetry_cell_setting monoclinic
_symmetry_space_group_name_Hall 'C -2yc'
_symmetry_space_group_name_H-M 'C 1 c 1'
_atom_sites_solution_primary direct
_atom_sites_solution_secondary difmap
_audit_creation_method SHELXL-97
_cell_angle_alpha 90.00
_cell_angle_beta 94.236(6)
_cell_angle_gamma 90.00
_cell_formula_units_Z 4
_cell_length_a 9.3168(4)
_cell_length_b 9.8985(6)
_cell_length_c 34.0830(17)
_cell_measurement_reflns_used 8000
_cell_measurement_temperature 180(2)
_cell_measurement_theta_max 23.3
_cell_measurement_theta_min 1.3
_cell_volume 3134.6(3)
_computing_cell_refinement 'IPDS Program Package'
_computing_data_collection 'IPDS Program Package (Stoe & Cie, 1998)'
_computing_data_reduction 'IPDS Program Package'
_computing_molecular_graphics 'DIAMOND (Brandenburg, 1999)'
_computing_publication_material 'CIFTAB in SHELXTL (Bruker, 1998)'
_computing_structure_refinement 'SHELXL97 (Sheldrick, 1997)'
_computing_structure_solution 'SHELXS97 (Sheldrick, 1997)'
_diffrn_ambient_temperature 180(2)
_diffrn_measured_fraction_theta_full 0.965
_diffrn_measured_fraction_theta_max 0.965
_diffrn_measurement_device_type 'Stoe Image Plate Diffraction System'
_diffrn_measurement_method \f
_diffrn_radiation_monochromator graphite
_diffrn_radiation_source 'fine-focus sealed tube'
_diffrn_radiation_type MoK\a
_diffrn_radiation_wavelength 0.71073
_diffrn_reflns_av_R_equivalents 0.0414
_diffrn_reflns_av_sigmaI/netI 0.0375
_diffrn_reflns_limit_h_max 10
_diffrn_reflns_limit_h_min -10
_diffrn_reflns_limit_k_max 10
_diffrn_reflns_limit_k_min -10
_diffrn_reflns_limit_l_max 37
_diffrn_reflns_limit_l_min -37
_diffrn_reflns_number 9627
_diffrn_reflns_theta_full 23.12
_diffrn_reflns_theta_max 23.12
_diffrn_reflns_theta_min 2.40
_diffrn_standards_decay_% 0
_diffrn_standards_number 0
_exptl_absorpt_coefficient_mu 11.506
_exptl_absorpt_correction_T_max 0.312
_exptl_absorpt_correction_T_min 0.120
_exptl_absorpt_correction_type numerical
_exptl_absorpt_process_details '(X-SHAPE and X-RED32; Stoe & Cie, 1998)'
_exptl_crystal_colour Yellow
_exptl_crystal_density_diffrn 3.152
_exptl_crystal_density_method 'not measured'
_exptl_crystal_description Plate
_exptl_crystal_F_000 2688
_exptl_crystal_size_max 0.2
_exptl_crystal_size_mid 0.2
_exptl_crystal_size_min 0.1
_refine_diff_density_max 1.824
_refine_diff_density_min -1.871
_refine_ls_abs_structure_details 'Flack (1983)'
_refine_ls_abs_structure_Flack 0.010(13)
_refine_ls_extinction_coef 0.00031(3)
_refine_ls_extinction_expression Fc^*^=kFc[1+0.001xFc^2^\l^3^/sin(2\q)]^-1/4^
_refine_ls_extinction_method SHELXL97
_refine_ls_goodness_of_fit_ref 1.147
_refine_ls_matrix_type full
_refine_ls_number_parameters 254
_refine_ls_number_reflns 4211
_refine_ls_number_restraints 2
_refine_ls_restrained_S_all 1.147
_refine_ls_R_factor_all 0.0417
_refine_ls_R_factor_gt 0.0407
_refine_ls_shift/su_max 0.001
_refine_ls_shift/su_mean 0.000
_refine_ls_structure_factor_coef Fsqd
_refine_ls_weighting_details 'calc w = 1/[\s^2^(Fo^2^)+(0.0238P)^2^+298.6042P] where P = (Fo^2^+2Fc^2^)/3'
_refine_ls_weighting_scheme calc
_refine_ls_wR_factor_gt 0.1033
_refine_ls_wR_factor_ref 0.1037
_reflns_number_gt 4119
_reflns_number_total 4211
_reflns_threshold_expression I>2\s(I)
_cod_data_source_file br6136.cif
_cod_data_source_block I
_cod_original_sg_symbol_H-M 'C c'
_cod_database_code 2203260
_cod_database_fobs_code 2203260

loop_
_symmetry_equiv_pos_as_xyz
'x, y, z'
'x, -y, z+1/2'
'x+1/2, y+1/2, z'
'x+1/2, -y+1/2, z+1/2'

loop_
_atom_site_label
_atom_site_fract_x
_atom_site_fract_y
_atom_site_fract_z
_atom_site_U_iso_or_equiv
_atom_site_adp_type
_atom_site_calc_flag
_atom_site_occupancy
_atom_site_type_symbol
Hf1 0.56305(8) 0.41115(8) 0.34548(3) 0.0134(2) Uani d 1 Hf
Hf2 0.66761(7) 0.29213(8) 0.53642(3) 0.0122(2) Uani d 1 Hf
P1 0.5973(6) 0.2515(6) 0.26157(16) 0.0158(12) Uani d 1 P
P2 0.8836(6) 0.1871(5) 0.32596(15) 0.0129(11) Uani d 1 P
P3 0.5879(5) 0.3522(5) 0.44087(15) 0.0114(11) Uani d 1 P
P4 0.9599(6) 0.4668(5) 0.55559(15) 0.0136(11) Uani d 1 P
P5 1.0287(6) 0.7216(5) 0.62040(15) 0.0135(11) Uani d 1 P
S1 0.5236(7) 0.1750(6) 0.21068(16) 0.0280(14) Uani d 1 S
S2 0.5910(6) 0.4522(5) 0.27014(16) 0.0183(12) Uani d 1 S
S3 0.5074(6) 0.1804(5) 0.31004(14) 0.0157(11) Uani d 1 S
S4 0.8247(6) 0.2005(5) 0.26494(15) 0.0181(11) Uani d 1 S
S5 1.1028(5) 0.1779(5) 0.33151(16) 0.0170(11) Uani d 1 S
S6 0.8050(5) 0.0076(5) 0.34505(15) 0.0148(11) Uani d 1 S
S7 0.8302(6) 0.3532(5) 0.35626(15) 0.0164(11) Uani d 1 S
S8 0.4787(6) 0.2409(5) 0.39774(14) 0.0162(11) Uani d 1 S
S9 0.6390(6) 0.5234(5) 0.41293(15) 0.0177(11) Uani d 1 S
S10 0.7611(5) 0.2505(5) 0.46605(15) 0.0143(11) Uani d 1 S
S11 0.4653(6) 0.3863(5) 0.48743(15) 0.0174(11) Uani d 1 S
S12 0.9568(5) 0.2629(5) 0.54899(16) 0.0165(11) Uani d 1 S
S13 0.7608(5) 0.5369(5) 0.53606(15) 0.0135(11) Uani d 1 S
S14 1.1250(6) 0.5378(5) 0.52590(16) 0.0174(12) Uani d 1 S
S15 0.9865(6) 0.5071(5) 0.61715(14) 0.0159(11) Uani d 1 S
S16 0.9323(5) 0.8168(5) 0.57293(15) 0.0145(11) Uani d 1 S
S17 1.2386(6) 0.7460(6) 0.61166(15) 0.0180(12) Uani d 1 S
S18 0.9582(6) 0.7748(6) 0.67164(15) 0.0228(12) Uani d 1 S
Cs1 0.20183(16) 0.35539(15) 0.24510(5) 0.0290(4) Uani d 1 Cs
Cs2 0.11285(15) 0.39023(14) 0.43180(4) 0.0252(4) Uani d 1 Cs
Cs3 0.61868(14) 0.59948(14) 0.63653(4) 0.0261(4) Uani d 1 Cs

loop_
_atom_site_aniso_label
_atom_site_aniso_U_11
_atom_site_aniso_U_22
_atom_site_aniso_U_33
_atom_site_aniso_U_12
_atom_site_aniso_U_13
_atom_site_aniso_U_23
Hf1 0.0144(5) 0.0126(4) 0.0128(4) 0.0030(4) -0.0004(4) 0.0022(4)
Hf2 0.0114(4) 0.0135(4) 0.0116(4) -0.0019(3) 0.0002(3) 0.0000(3)
P1 0.015(3) 0.023(3) 0.010(3) 0.006(2) -0.001(2) 0.000(2)
P2 0.016(3) 0.013(3) 0.009(2) -0.001(2) -0.003(2) -0.002(2)
P3 0.013(3) 0.012(2) 0.010(2) 0.003(2) 0.000(2) -0.002(2)
P4 0.013(3) 0.015(3) 0.013(3) -0.005(2) -0.003(2) 0.001(2)
P5 0.016(3) 0.019(3) 0.005(2) -0.004(2) 0.000(2) 0.000(2)
S1 0.035(4) 0.036(3) 0.012(3) 0.006(3) -0.005(3) 0.000(2)
S2 0.021(3) 0.015(3) 0.019(3) 0.009(2) 0.002(2) 0.006(2)
S3 0.023(3) 0.016(3) 0.009(2) -0.001(2) 0.001(2) -0.002(2)
S4 0.017(3) 0.026(3) 0.012(3) 0.006(2) 0.004(2) 0.001(2)
S5 0.011(3) 0.016(3) 0.024(3) -0.002(2) 0.004(2) 0.006(2)
S6 0.010(3) 0.011(3) 0.024(3) 0.000(2) 0.005(2) 0.002(2)
S7 0.011(3) 0.018(3) 0.020(3) 0.006(2) -0.003(2) -0.005(2)
S8 0.025(3) 0.013(3) 0.010(2) -0.004(2) -0.002(2) 0.004(2)
S9 0.027(3) 0.014(3) 0.013(3) 0.001(2) 0.003(2) 0.001(2)
S10 0.013(3) 0.018(3) 0.012(2) 0.004(2) 0.004(2) 0.002(2)
S11 0.013(3) 0.025(3) 0.014(3) 0.004(2) -0.002(2) -0.001(2)
S12 0.009(2) 0.013(3) 0.027(3) 0.0040(19) -0.004(2) 0.000(2)
S13 0.009(3) 0.012(2) 0.019(3) -0.006(2) 0.000(2) 0.001(2)
S14 0.018(3) 0.014(3) 0.021(3) -0.002(2) 0.008(2) 0.000(2)
S15 0.016(3) 0.021(3) 0.010(3) -0.007(2) -0.003(2) 0.005(2)
S16 0.014(3) 0.017(3) 0.013(3) 0.004(2) 0.002(2) 0.003(2)
S17 0.013(3) 0.028(3) 0.013(3) -0.011(2) 0.000(2) 0.000(2)
S18 0.031(3) 0.032(3) 0.005(2) -0.003(3) 0.002(2) -0.005(2)
Cs1 0.0263(8) 0.0294(8) 0.0302(8) -0.0045(6) -0.0049(7) 0.0040(6)
Cs2 0.0236(8) 0.0270(8) 0.0243(8) -0.0021(6) -0.0023(6) -0.0080(6)
Cs3 0.0238(8) 0.0247(8) 0.0297(8) 0.0031(6) 0.0006(7) -0.0046(6)

loop_
_atom_type_symbol
_atom_type_description
_atom_type_scat_dispersion_real
_atom_type_scat_dispersion_imag
_atom_type_scat_source
P P 0.1023 0.0942 'International Tables Vol C Tables 4.2.6.8 and 6.1.1.4'
S S 0.1246 0.1234 'International Tables Vol C Tables 4.2.6.8 and 6.1.1.4'
Cs Cs -0.3680 2.1192 'International Tables Vol C Tables 4.2.6.8 and 6.1.1.4'
Hf Hf -0.5830 6.1852 'International Tables Vol C Tables 4.2.6.8 and 6.1.1.4'

loop_
_geom_angle_atom_site_label_1
_geom_angle_atom_site_label_2
_geom_angle_atom_site_label_3
_geom_angle_site_symmetry_1
_geom_angle_site_symmetry_3
_geom_angle
_geom_angle_publ_flag
S7 Hf1 S6 . 3_455 168.37(16) n
S7 Hf1 S9 . . 76.73(17) n
S6 Hf1 S9 3_455 . 92.26(17) n
S7 Hf1 S8 . . 95.50(18) n
S6 Hf1 S8 3_455 . 85.17(17) n
S9 Hf1 S8 . . 75.48(16) n
S7 Hf1 S3 . . 91.62(17) n
S6 Hf1 S3 3_455 . 99.61(16) n
S9 Hf1 S3 . . 144.23(16) n
S8 Hf1 S3 . . 72.10(16) n
S7 Hf1 S2 . . 90.53(17) n
S6 Hf1 S2 3_455 . 95.54(16) n
S9 Hf1 S2 . . 139.08(17) n
S8 Hf1 S2 . . 145.15(16) n
S3 Hf1 S2 . . 73.44(16) n
S7 Hf1 S5 . 3_455 95.72(17) n
S6 Hf1 S5 3_455 3_455 77.21(16) n
S9 Hf1 S5 . 3_455 73.02(16) n
S8 Hf1 S5 . 3_455 142.99(17) n
S3 Hf1 S5 . 3_455 142.48(16) n
S2 Hf1 S5 . 3_455 69.75(16) n
S7 Hf1 Cs1 . . 136.35(12) n
S6 Hf1 Cs1 3_455 . 54.39(12) n
S9 Hf1 Cs1 . . 146.59(12) n
S8 Hf1 Cs1 . . 100.78(11) n
S3 Hf1 Cs1 . . 56.57(11) n
S2 Hf1 Cs1 . . 54.49(12) n
S5 Hf1 Cs1 3_455 . 95.00(11) n
S14 Hf2 S13 3_445 . 165.98(17) n
S14 Hf2 S11 3_445 . 99.47(17) n
S13 Hf2 S11 . . 83.57(16) n
S14 Hf2 S16 3_445 3_445 91.79(17) n
S13 Hf2 S16 . 3_445 102.11(16) n
S11 Hf2 S16 . 3_445 71.20(16) n
S14 Hf2 S17 3_445 3_445 89.49(17) n
S13 Hf2 S17 . 3_445 96.15(16) n
S11 Hf2 S17 . 3_445 143.54(18) n
S16 Hf2 S17 3_445 3_445 73.27(16) n
S14 Hf2 S10 3_445 . 77.21(17) n
S13 Hf2 S10 . . 90.48(16) n
S11 Hf2 S10 . . 75.21(16) n
S16 Hf2 S10 3_445 . 142.32(16) n
S17 Hf2 S10 3_445 . 141.12(17) n
S14 Hf2 S12 3_445 . 93.38(16) n
S13 Hf2 S12 . . 76.69(15) n
S11 Hf2 S12 . . 143.64(17) n
S16 Hf2 S12 3_445 . 142.56(16) n
S17 Hf2 S12 3_445 . 69.72(16) n
S10 Hf2 S12 . . 74.74(16) n
S14 Hf2 Cs3 3_445 . 136.52(13) n
S13 Hf2 Cs3 . . 55.62(12) n
S11 Hf2 Cs3 . . 97.58(12) n
S16 Hf2 Cs3 3_445 . 56.93(11) n
S17 Hf2 Cs3 3_445 . 55.10(13) n
S10 Hf2 Cs3 . . 146.09(12) n
S12 Hf2 Cs3 . . 96.01(11) n
S1 P1 S2 . . 119.8(3) y
S1 P1 S3 . . 116.4(4) y
S2 P1 S3 . . 101.9(3) y
S1 P1 S4 . . 103.4(3) y
S2 P1 S4 . . 105.1(3) y
S3 P1 S4 . . 109.6(3) y
S7 P2 S5 . . 105.7(3) y
S7 P2 S6 . . 115.8(3) y
S5 P2 S6 . . 108.2(3) y
S7 P2 S4 . . 113.3(3) y
S5 P2 S4 . . 106.2(3) y
S6 P2 S4 . . 107.1(3) y
S9 P3 S10 . . 114.0(3) y
S9 P3 S8 . . 103.6(3) y
S10 P3 S8 . . 111.9(3) y
S9 P3 S11 . . 113.0(3) y
S10 P3 S11 . . 103.0(3) y
S8 P3 S11 . . 111.6(3) y
S14 P4 S12 . . 107.1(3) y
S14 P4 S13 . . 115.0(3) y
S12 P4 S13 . . 107.2(3) y
S14 P4 S15 . . 112.9(3) y
S12 P4 S15 . . 107.1(3) y
S13 P4 S15 . . 107.1(3) y
S18 P5 S17 . . 119.1(3) y
S18 P5 S16 . . 115.1(3) y
S17 P5 S16 . . 101.8(3) y
S18 P5 S15 . . 103.6(3) y
S17 P5 S15 . . 106.6(3) y
S16 P5 S15 . . 110.4(3) y
Cs3 S1 Cs1 2_564 3_545 129.26(19) n
Cs3 S1 Cs1 2_564 . 99.86(15) n
Cs1 S1 Cs1 3_545 . 130.87(18) n
P2 S4 P1 . . 104.4(3) n
Cs1 S4 Cs1 3_545 1_655 127.17(15) n
Cs1 S5 Cs2 1_655 1_655 116.72(13) n
Cs2 S8 Cs2 3_545 . 121.06(14) n
Cs2 S10 Cs2 1_655 3_545 121.56(14) n
P4 S15 P5 . . 104.0(3) n
Cs3 S17 Cs3 3 1_655 125.34(14) n
Cs1 S18 Cs3 2_665 . 123.27(16) n
Cs1 S18 Cs3 2_665 3 106.81(15) n
Cs3 S18 Cs3 . 3 129.87(16) n
S18 Cs1 S5 2_464 1_455 102.32(13) n
S18 Cs1 S4 2_464 3_455 130.94(13) n
S5 Cs1 S4 1_455 3_455 113.59(12) n
S18 Cs1 S1 2_464 3_455 80.60(13) n
S5 Cs1 S1 1_455 3_455 122.42(14) n
S4 Cs1 S1 3_455 3_455 52.37(13) n
S18 Cs1 S1 2_464 . 95.28(13) n
S5 Cs1 S1 1_455 . 106.38(13) n
S4 Cs1 S1 3_455 . 104.87(13) n
S1 Cs1 S1 3_455 . 130.87(18) n
S18 Cs1 S6 2_464 3_455 154.05(13) n
S5 Cs1 S6 1_455 3_455 61.45(12) n
S4 Cs1 S6 3_455 3_455 53.50(11) n
S1 Cs1 S6 3_455 3_455 91.32(12) n
S1 Cs1 S6 . 3_455 108.39(12) n
S18 Cs1 S2 2_464 . 144.52(13) n
S5 Cs1 S2 1_455 . 103.75(12) n
S4 Cs1 S2 3_455 . 55.90(11) n
S1 Cs1 S2 3_455 . 104.68(13) n
S1 Cs1 S2 . . 54.33(12) n
S6 Cs1 S2 3_455 . 61.38(11) n
S18 Cs1 S3 2_464 . 130.79(12) n
S5 Cs1 S3 1_455 . 62.50(12) n
S4 Cs1 S3 3_455 . 96.04(11) n
S1 Cs1 S3 3_455 . 148.23(12) n
S1 Cs1 S3 . . 52.89(11) n
S6 Cs1 S3 3_455 . 62.45(10) n
S2 Cs1 S3 . . 48.30(11) n
S18 Cs1 S4 2_464 1_455 55.91(12) n
S5 Cs1 S4 1_455 1_455 52.04(11) n
S4 Cs1 S4 3_455 1_455 127.17(15) n
S1 Cs1 S4 3_455 1_455 90.12(13) n
S1 Cs1 S4 . 1_455 127.75(13) n
S6 Cs1 S4 3_455 1_455 99.85(11) n
S2 Cs1 S4 . 1_455 155.74(12) n
P1 Cs1 S4 . 1_455 137.04(12) n
S3 Cs1 S4 . 1_455 110.76(11) n
S14 Cs2 S7 1_455 1_455 132.34(13) n
S14 Cs2 S11 1_455 . 64.28(12) n
S7 Cs2 S11 1_455 . 163.31(13) n
S14 Cs2 S9 1_455 3_445 124.61(12) n
S7 Cs2 S9 1_455 3_445 80.09(12) n
S11 Cs2 S9 . 3_445 90.66(12) n
S14 Cs2 S6 1_455 3_455 127.21(12) n
S7 Cs2 S6 1_455 3_455 80.37(12) n
S11 Cs2 S6 . 3_455 87.11(12) n
S9 Cs2 S6 3_445 3_455 97.21(12) n
S14 Cs2 S10 1_455 1_455 80.92(12) n
S7 Cs2 S10 1_455 1_455 65.06(12) n
S11 Cs2 S10 . 1_455 126.43(12) n
S9 Cs2 S10 3_445 1_455 76.50(12) n
S6 Cs2 S10 3_455 1_455 145.41(11) n
S14 Cs2 S8 1_455 3_455 83.58(12) n
S7 Cs2 S8 1_455 3_455 70.60(11) n
S11 Cs2 S8 . 3_455 115.13(12) n
S9 Cs2 S8 3_445 3_455 149.21(11) n
S6 Cs2 S8 3_455 3_455 69.23(11) n
S10 Cs2 S8 1_455 3_455 98.76(12) n
S14 Cs2 S8 1_455 . 116.81(12) n
S7 Cs2 S8 1_455 . 110.82(12) n
S11 Cs2 S8 . . 52.53(11) n
S9 Cs2 S8 3_445 . 60.94(12) n
S6 Cs2 S8 3_455 . 54.16(10) n
S10 Cs2 S8 1_455 . 136.88(11) n
S8 Cs2 S8 3_455 . 121.06(14) n
S14 Cs2 S10 1_455 3_455 51.09(11) n
S7 Cs2 S10 1_455 3_455 121.84(12) n
S11 Cs2 S10 . 3_455 65.08(11) n
S9 Cs2 S10 3_445 3_455 155.14(12) n
S6 Cs2 S10 3_455 3_455 77.15(11) n
S10 Cs2 S10 1_455 3_455 121.56(14) n
S8 Cs2 S10 3_455 3_455 51.32(10) n
S8 Cs2 S10 . 3_455 97.64(11) n
S14 Cs2 S5 1_455 1_455 172.89(12) n
S7 Cs2 S5 1_455 1_455 50.23(11) n
S11 Cs2 S5 . 1_455 113.51(12) n
S9 Cs2 S5 3_445 1_455 48.29(11) n
S6 Cs2 S5 3_455 1_455 58.18(11) n
S10 Cs2 S5 1_455 1_455 95.99(11) n
S8 Cs2 S5 3_455 1_455 103.27(11) n
S8 Cs2 S5 . 1_455 61.41(10) n
S10 Cs2 S5 3_455 1_455 135.05(11) n
S1 Cs3 S12 2_565 3_455 101.29(13) n
S1 Cs3 S15 2_565 . 125.13(13) n
S12 Cs3 S15 3_455 . 107.57(12) n
S1 Cs3 S18 2_565 . 74.21(14) n
S12 Cs3 S18 3_455 . 110.39(13) n
S15 Cs3 S18 . . 52.37(12) n
S1 Cs3 S18 2_565 3_445 100.67(14) n
S12 Cs3 S18 3_455 3_445 119.36(12) n
S15 Cs3 S18 . 3_445 104.06(12) n
S18 Cs3 S18 . 3_445 129.87(16) n
S1 Cs3 S17 2_565 3_445 146.86(13) n
S12 Cs3 S17 3_455 3_445 109.86(12) n
S15 Cs3 S17 . 3_445 55.42(11) n
S18 Cs3 S17 . 3_445 104.16(13) n
S18 Cs3 S17 3_445 3_445 54.20(12) n
S1 Cs3 S13 2_565 . 150.12(13) n
S12 Cs3 S13 3_455 . 58.93(12) n
S15 Cs3 S13 . . 53.44(11) n
S18 Cs3 S13 . . 91.21(12) n
S18 Cs3 S13 3_445 . 108.56(11) n
S17 Cs3 S13 3_445 . 61.39(11) n
S1 Cs3 S17 2_565 1_455 69.24(13) n
S12 Cs3 S17 3_455 1_455 48.12(11) n
S15 Cs3 S17 . 1_455 155.67(12) n
S18 Cs3 S17 . 1_455 129.66(13) n
S18 Cs3 S17 3_445 1_455 90.63(12) n
S17 Cs3 S17 3_445 1_455 125.34(14) n
S13 Cs3 S17 . 1_455 103.74(11) n
S1 Cs3 S16 2_565 3_445 136.99(14) n
S12 Cs3 S16 3_455 3_445 73.70(11) n
S15 Cs3 S16 . 3_445 96.07(11) n
S18 Cs3 S16 . 3_445 148.36(12) n
S18 Cs3 S16 3_445 3_445 52.45(11) n
S17 Cs3 S16 3_445 3_445 48.28(11) n
S13 Cs3 S16 . 3_445 63.31(11) n
S17 Cs3 S16 1_455 3_445 77.43(11) n

loop_
_geom_bond_atom_site_label_1
_geom_bond_atom_site_label_2
_geom_bond_site_symmetry_2
_geom_bond_distance
_geom_bond_publ_flag
Hf1 S7 . 2.554(5) y
Hf1 S6 3_455 2.586(5) y
Hf1 S9 . 2.604(5) y
Hf1 S8 . 2.615(5) y
Hf1 S3 . 2.618(5) y
Hf1 S2 . 2.632(5) y
Hf1 S5 3_455 2.713(5) y
Hf1 Cs1 . 4.6512(17) n
Hf2 S14 3_445 2.570(5) y
Hf2 S13 . 2.574(5) y
Hf2 S11 . 2.597(5) y
Hf2 S16 3_445 2.611(5) y
Hf2 S17 3_445 2.640(5) y
Hf2 S10 . 2.644(5) y
Hf2 S12 . 2.712(5) y
Hf2 Cs3 . 4.6190(16) n
P1 S1 . 1.969(8) y
P1 S2 . 2.010(7) y
P1 S3 . 2.032(8) y
P1 S4 . 2.172(8) y
P1 Cs1 . 3.827(5) n
P1 Cs1 3_545 4.088(6) n
P2 S7 . 2.023(7) y
P2 S5 . 2.039(7) y
P2 S6 . 2.046(7) y
P2 S4 . 2.115(7) y
P3 S9 . 2.017(7) y
P3 S10 . 2.037(7) y
P3 S8 . 2.047(7) y
P3 S11 . 2.051(7) y
P4 S14 . 2.028(8) y
P4 S12 . 2.031(7) y
P4 S13 . 2.045(7) y
P4 S15 . 2.132(7) y
P5 S18 . 1.982(8) y
P5 S17 . 2.014(8) y
P5 S16 . 2.024(7) y
P5 S15 . 2.160(8) y
P5 Cs3 3 3.864(6) n
P5 Cs3 . 4.083(6) n
S1 Cs3 2_564 3.534(6) n
S1 Cs1 3_545 3.722(6) n
S1 Cs1 . 3.751(6) n
S2 Cs1 . 3.787(6) n
S3 Cs1 . 3.882(5) n
S4 Cs1 3_545 3.650(6) n
S4 Cs1 1_655 3.938(6) n
S5 Hf1 3_545 2.713(5) n
S5 Cs1 1_655 3.607(5) n
S5 Cs2 1_655 4.008(6) n
S6 Hf1 3_545 2.586(5) n
S6 Cs2 3_545 3.752(5) n
S6 Cs1 3_545 3.783(5) n
S7 Cs2 1_655 3.563(5) n
S8 Cs2 3_545 3.840(5) n
S8 Cs2 . 3.967(6) n
S9 Cs2 3 3.699(5) n
S10 Cs2 1_655 3.818(5) n
S10 Cs2 3_545 3.969(5) n
S11 Cs2 . 3.669(5) n
S12 Cs3 3_545 3.623(5) n
S13 Cs3 . 3.812(5) n
S14 Hf2 3 2.570(5) n
S14 Cs2 1_655 3.518(6) n
S15 Cs3 . 3.654(6) n
S16 Hf2 3 2.611(5) n
S16 Cs3 3 3.872(5) n
S17 Hf2 3 2.640(5) n
S17 Cs3 3 3.788(6) n
S17 Cs3 1_655 3.863(6) n
S18 Cs1 2_665 3.499(6) n
S18 Cs3 . 3.727(6) n
S18 Cs3 3 3.776(6) n
Cs1 S18 2_464 3.499(6) n
Cs1 S5 1_455 3.607(5) n
Cs1 S4 3_455 3.650(6) n
Cs1 S1 3_455 3.722(6) n
Cs1 S6 3_455 3.783(5) n
Cs1 S4 1_455 3.938(6) n
Cs1 P1 3_455 4.088(6) n
Cs2 S14 1_455 3.518(6) n
Cs2 S7 1_455 3.563(5) n
Cs2 S9 3_445 3.699(5) n
Cs2 S6 3_455 3.752(5) n
Cs2 S10 1_455 3.818(6) n
Cs2 S8 3_455 3.840(5) n
Cs2 S10 3_455 3.969(5) n
Cs2 S5 1_455 4.008(6) n
Cs3 S1 2_565 3.534(6) n
Cs3 S12 3_455 3.623(5) n
Cs3 S18 3_445 3.776(6) n
Cs3 S17 3_445 3.788(6) n
Cs3 S17 1_455 3.863(6) n
Cs3 P5 3_445 3.864(6) n
Cs3 S16 3_445 3.872(5) n
